data_4504659
loop_
_publ_author_name
'Hulme, Ashley T.'
'Tocher, Derek A.'

_publ_section_title
;
 The Discovery of New Crystal Forms of 5-Fluorocytosine Consistent with
 the Results of Computational Crystal Structure Prediction
;
_journal_coden_ASTM CGDEFU
_journal_issue 2
_journal_name_full 'Crystal Growth & Design'
_journal_page_first 481
_journal_page_last 487
_journal_paper_doi 10.1021/cg050398g
_journal_volume 6
_journal_year 2006
_chemical_formula_moiety '2(C4 H4 F N3 O), 5(H2 O)'
_chemical_formula_sum 'C4 H9 F N3 O3.5'
_chemical_formula_weight 348.28
_chemical_name_systematic
;
 5-fluorocytosine hemipentahydrate
;
_space_group_IT_number 14
_symmetry_cell_setting monoclinic
_symmetry_space_group_name_Hall '-P 2ybc'
_symmetry_space_group_name_H-M 'P 1 21/c 1'
_atom_sites_solution_hydrogens difmap
_atom_sites_solution_primary direct
_atom_sites_solution_secondary difmap
_audit_creation_method SHELXL-97
_cell_angle_alpha 90.00
_cell_angle_beta 111.3910(10)
_cell_angle_gamma 90.00
_cell_formula_units_Z 8
_cell_length_a 12.2384(8)
_cell_length_b 9.4254(6)
_cell_length_c 13.8727(9)
_cell_measurement_reflns_used 7923
_cell_measurement_temperature 150(2)
_cell_measurement_theta_max 28.2805
_cell_measurement_theta_min 2.675
_cell_volume 1490.01(17)
_computing_cell_refinement 'Bruker SAINT'
_computing_data_collection 'Bruker SMART'
_computing_data_reduction 'Bruker SAINT'
_computing_structure_refinement 'SHELXL-97 (Sheldrick, 1997)'
_computing_structure_solution 'SHELXS-97 (Sheldrick, 1997)'
_diffrn_ambient_temperature 150(2)
_diffrn_measured_fraction_theta_full 0.994
_diffrn_measured_fraction_theta_max 0.956
_diffrn_measurement_device_type 'Bruker SMART APEX diffractometer'
_diffrn_measurement_method '\w rotation with narrow frames'
_diffrn_radiation_monochromator graphite
_diffrn_radiation_source 'fine-focus sealed tube'
_diffrn_radiation_type MoK\a
_diffrn_radiation_wavelength 0.71073
_diffrn_reflns_av_R_equivalents 0.0168
_diffrn_reflns_av_sigmaI/netI 0.0151
_diffrn_reflns_limit_h_max 16
_diffrn_reflns_limit_h_min -15
_diffrn_reflns_limit_k_max 12
_diffrn_reflns_limit_k_min -12
_diffrn_reflns_limit_l_max 18
_diffrn_reflns_limit_l_min -17
_diffrn_reflns_number 12658
_diffrn_reflns_theta_full 26.00
_diffrn_reflns_theta_max 28.28
_diffrn_reflns_theta_min 2.68
_diffrn_standards_decay_% 0
_diffrn_standards_number 0
_exptl_absorpt_coefficient_mu 0.148
_exptl_absorpt_correction_T_max 0.9603
_exptl_absorpt_correction_T_min 0.9068
_exptl_absorpt_correction_type multi-scan
_exptl_absorpt_process_details 'SADABS (Sheldrick, 1996)'
_exptl_crystal_colour colourless
_exptl_crystal_density_diffrn 1.553
_exptl_crystal_density_method 'not measured'
_exptl_crystal_description block
_exptl_crystal_F_000 728
_exptl_crystal_size_max 0.67
_exptl_crystal_size_mid 0.53
_exptl_crystal_size_min 0.28
_refine_diff_density_max 0.373
_refine_diff_density_min -0.303
_refine_diff_density_rms 0.066
_refine_ls_extinction_method none
_refine_ls_goodness_of_fit_ref 1.130
_refine_ls_hydrogen_treatment mixed
_refine_ls_matrix_type full
_refine_ls_number_parameters 277
_refine_ls_number_reflns 3539
_refine_ls_number_restraints 15
_refine_ls_restrained_S_all 1.131
_refine_ls_R_factor_all 0.0462
_refine_ls_R_factor_gt 0.0443
_refine_ls_shift/su_max 0.000
_refine_ls_shift/su_mean 0.000
_refine_ls_structure_factor_coef Fsqd
_refine_ls_weighting_details 'calc w=1/[\s^2^(Fo^2^)+(0.0656P)^2^+0.6931P] where P=(Fo^2^+2Fc^2^)/3'
_refine_ls_weighting_scheme calc
_refine_ls_wR_factor_gt 0.1301
_refine_ls_wR_factor_ref 0.1316
_reflns_number_gt 3311
_reflns_number_total 3539
_reflns_threshold_expression I>2\s(I)
_cod_data_source_file cg050398gsi20050809_092810.cif
_cod_data_source_block str0281
_cod_original_sg_symbol_Hall -P2ybc
_cod_original_sg_symbol_H-M P21/c
_cod_database_code 4504659

loop_
_symmetry_equiv_pos_as_xyz
'x, y, z'
'-x, y+1/2, -z+1/2'
'-x, -y, -z'
'x, -y-1/2, z-1/2'

loop_
_atom_site_label
_atom_site_type_symbol
_atom_site_fract_x
_atom_site_fract_y
_atom_site_fract_z
_atom_site_U_iso_or_equiv
_atom_site_adp_type
_atom_site_occupancy
_atom_site_symmetry_multiplicity
_atom_site_calc_flag
_atom_site_refinement_flags
F15 F 0.21582(8) 0.31343(9) 0.13497(8) 0.0296(2) Uani 1 1 d .
O12 O 0.65203(9) 0.30430(10) 0.13717(8) 0.0225(2) Uani 1 1 d .
N14 N 0.32835(10) 0.06028(12) 0.13572(9) 0.0203(2) Uani 1 1 d .
H12 H 0.3659(17) -0.016(2) 0.1313(15) 0.029(5) Uiso 1 1 d .
H13 H 0.2594(19) 0.057(2) 0.1271(15) 0.030(5) Uiso 1 1 d .
N13 N 0.49229(10) 0.18082(11) 0.13639(9) 0.0176(2) Uani 1 1 d .
N11 N 0.49282(10) 0.43071(12) 0.13304(9) 0.0190(2) Uani 1 1 d .
H11 H 0.5333(17) 0.510(2) 0.1290(14) 0.029(5) Uiso 1 1 d .
C16 C 0.38170(12) 0.43646(14) 0.13274(10) 0.0203(3) Uani 1 1 d .
H14 H 0.3447(15) 0.525(2) 0.1300(13) 0.023(4) Uiso 1 1 d .
C15 C 0.32606(12) 0.31431(14) 0.13485(10) 0.0194(3) Uani 1 1 d .
C14 C 0.38248(11) 0.18196(13) 0.13595(10) 0.0169(3) Uani 1 1 d .
C12 C 0.54917(11) 0.30395(13) 0.13596(10) 0.0177(3) Uani 1 1 d .
F5 F 0.88767(7) 0.81295(9) 0.11213(8) 0.0282(2) Uani 1 1 d .
O2 O 0.45443(9) 0.80863(10) 0.11750(8) 0.0225(2) Uani 1 1 d .
N4 N 0.77775(11) 0.56143(12) 0.12182(9) 0.0215(2) Uani 1 1 d .
H2 H 0.7374(18) 0.483(2) 0.1207(15) 0.031(5) Uiso 1 1 d .
H3 H 0.8424(19) 0.557(2) 0.1158(16) 0.035(5) Uiso 1 1 d .
N3 N 0.61365(10) 0.68313(11) 0.11909(9) 0.0175(2) Uani 1 1 d .
N1 N 0.61206(10) 0.93348(12) 0.11608(9) 0.0190(2) Uani 1 1 d .
H1 H 0.5727(16) 1.012(2) 0.1189(14) 0.027(4) Uiso 1 1 d .
C6 C 0.72281(12) 0.93778(14) 0.11511(10) 0.0201(3) Uani 1 1 d .
H4 H 0.7536(17) 1.027(2) 0.1163(15) 0.028(4) Uiso 1 1 d .
C5 C 0.77877(12) 0.81561(14) 0.11578(10) 0.0193(3) Uani 1 1 d .
C4 C 0.72304(12) 0.68335(13) 0.11899(10) 0.0174(3) Uani 1 1 d .
C2 C 0.55630(12) 0.80699(13) 0.11714(10) 0.0174(3) Uani 1 1 d .
O61 O 0.92052(9) 0.51888(11) 0.39741(8) 0.0251(2) Uani 1 1 d D
H62 H 0.9538(19) 0.5761(18) 0.3723(17) 0.052(7) Uiso 1 1 d D
H61 H 0.918(3) 0.4416(15) 0.368(2) 0.088(10) Uiso 1 1 d D
O51 O 0.99452(9) 1.01269(12) 0.39689(9) 0.0280(2) Uani 1 1 d D
H52 H 0.9424(16) 1.0711(19) 0.3668(17) 0.054(7) Uiso 1 1 d D
H51 H 0.974(2) 0.9349(15) 0.370(2) 0.095(11) Uiso 1 1 d D
O41 O 0.84399(10) 1.24513(13) 0.30854(9) 0.0318(3) Uani 1 1 d D
H42 H 0.7820(13) 1.257(2) 0.2569(10) 0.047(6) Uiso 1 1 d D
H41 H 0.8265(18) 1.265(3) 0.3599(10) 0.050 Uiso 1 1 d D
O31 O 1.03344(10) 0.73882(12) 0.33651(9) 0.0302(3) Uani 1 1 d D
H32 H 1.022(2) 0.8212(13) 0.3484(16) 0.050 Uiso 1 1 d D
H31 H 1.049(2) 0.739(2) 0.2825(13) 0.057(7) Uiso 1 1 d D
O21 O 0.77849(10) 1.23347(15) 0.47886(10) 0.0386(3) Uani 1 1 d D
H22 H 0.7105(9) 1.251(2) 0.4768(16) 0.047(6) Uiso 1 1 d D
H21 H 0.8243(14) 1.253(2) 0.5369(10) 0.050 Uiso 1 1 d D

loop_
_atom_site_aniso_label
_atom_site_aniso_U_11
_atom_site_aniso_U_22
_atom_site_aniso_U_33
_atom_site_aniso_U_23
_atom_site_aniso_U_13
_atom_site_aniso_U_12
F15 0.0192(4) 0.0248(5) 0.0487(6) 0.0015(4) 0.0171(4) 0.0037(3)
O12 0.0176(5) 0.0180(5) 0.0322(5) -0.0002(4) 0.0093(4) -0.0005(3)
N14 0.0176(5) 0.0167(5) 0.0274(6) 0.0003(4) 0.0088(4) -0.0003(4)
N13 0.0175(5) 0.0135(5) 0.0215(5) -0.0010(4) 0.0067(4) 0.0005(4)
N11 0.0202(5) 0.0125(5) 0.0240(5) -0.0003(4) 0.0078(4) -0.0008(4)
C16 0.0215(6) 0.0161(6) 0.0227(6) 0.0007(5) 0.0075(5) 0.0044(5)
C15 0.0164(6) 0.0196(6) 0.0224(6) 0.0005(5) 0.0075(5) 0.0032(5)
C14 0.0173(6) 0.0167(6) 0.0153(6) -0.0002(4) 0.0043(4) 0.0005(4)
C12 0.0182(6) 0.0156(6) 0.0178(6) -0.0008(4) 0.0048(5) -0.0002(4)
F5 0.0197(4) 0.0246(4) 0.0444(5) 0.0029(4) 0.0167(4) -0.0015(3)
O2 0.0174(5) 0.0190(5) 0.0316(5) -0.0031(4) 0.0095(4) -0.0003(3)
N4 0.0200(6) 0.0162(5) 0.0305(6) 0.0015(4) 0.0117(5) 0.0016(4)
N3 0.0181(5) 0.0136(5) 0.0210(5) -0.0006(4) 0.0076(4) -0.0004(4)
N1 0.0205(5) 0.0129(5) 0.0243(5) -0.0006(4) 0.0088(4) 0.0009(4)
C6 0.0213(6) 0.0163(6) 0.0224(6) -0.0001(5) 0.0076(5) -0.0045(5)
C5 0.0166(6) 0.0200(6) 0.0221(6) 0.0009(5) 0.0080(5) -0.0011(5)
C4 0.0189(6) 0.0168(6) 0.0161(6) 0.0003(4) 0.0057(5) 0.0002(4)
C2 0.0189(6) 0.0153(6) 0.0168(6) -0.0015(4) 0.0049(5) -0.0012(4)
O61 0.0233(5) 0.0207(5) 0.0325(5) -0.0002(4) 0.0116(4) 0.0006(4)
O51 0.0239(5) 0.0226(5) 0.0392(6) 0.0026(4) 0.0136(4) 0.0008(4)
O41 0.0251(5) 0.0405(6) 0.0284(5) 0.0046(5) 0.0080(4) 0.0088(5)
O31 0.0334(6) 0.0305(6) 0.0303(6) -0.0012(4) 0.0161(5) -0.0028(5)
O21 0.0201(5) 0.0503(8) 0.0457(7) 0.0041(6) 0.0122(5) 0.0041(5)

loop_
_atom_type_symbol
_atom_type_description
_atom_type_scat_dispersion_real
_atom_type_scat_dispersion_imag
_atom_type_scat_source
C C 0.0033 0.0016 'International Tables Vol C Tables 4.2.6.8 and 6.1.1.4'
H H 0.0000 0.0000 'International Tables Vol C Tables 4.2.6.8 and 6.1.1.4'
N N 0.0061 0.0033 'International Tables Vol C Tables 4.2.6.8 and 6.1.1.4'
O O 0.0106 0.0060 'International Tables Vol C Tables 4.2.6.8 and 6.1.1.4'
F F 0.0171 0.0103 'International Tables Vol C Tables 4.2.6.8 and 6.1.1.4'

loop_
_geom_angle_atom_site_label_1
_geom_angle_atom_site_label_2
_geom_angle_atom_site_label_3
_geom_angle
C14 N14 H12 116.2(13)
C14 N14 H13 121.9(14)
H12 N14 H13 120.5(19)
C14 N13 C12 120.58(11)
C16 N11 C12 121.74(11)
C16 N11 H11 122.3(12)
C12 N11 H11 115.9(12)
C15 C16 N11 118.70(12)
C15 C16 H14 121.2(11)
N11 C16 H14 120.1(11)
C16 C15 F15 121.34(12)
C16 C15 C14 120.24(12)
F15 C15 C14 118.42(11)
N14 C14 N13 119.51(12)
N14 C14 C15 121.26(12)
N13 C14 C15 119.23(11)
O12 C12 N13 121.18(11)
O12 C12 N11 119.32(11)
N13 C12 N11 119.50(12)
C4 N4 H2 116.9(13)
C4 N4 H3 122.2(15)
H2 N4 H3 120.2(19)
C4 N3 C2 120.56(11)
C6 N1 C2 121.69(11)
C6 N1 H1 122.0(12)
C2 N1 H1 116.2(12)
C5 C6 N1 118.91(12)
C5 C6 H4 125.6(12)
N1 C6 H4 115.5(12)
C6 C5 F5 121.64(12)
C6 C5 C4 120.12(12)
F5 C5 C4 118.23(11)
N4 C4 N3 119.59(12)
N4 C4 C5 121.08(12)
N3 C4 C5 119.33(11)
O2 C2 N3 121.36(11)
O2 C2 N1 119.27(11)
N3 C2 N1 119.37(12)
H62 O61 H61 107.8(15)
H52 O51 H51 108.0(15)
H42 O41 H41 105.4(14)
H32 O31 H31 107.2(14)
H22 O21 H21 107.7(14)

loop_
_geom_bond_atom_site_label_1
_geom_bond_atom_site_label_2
_geom_bond_distance
F15 C15 1.3499(15)
O12 C12 1.2528(16)
N14 C14 1.3239(17)
N14 H12 0.87(2)
N14 H13 0.81(2)
N13 C14 1.3416(17)
N13 C12 1.3544(16)
N11 C16 1.3595(17)
N11 C12 1.3727(16)
N11 H11 0.91(2)
C16 C15 1.3434(19)
C16 H14 0.943(18)
C15 C14 1.4232(17)
F5 C5 1.3523(15)
O2 C2 1.2487(16)
N4 C4 1.3234(17)
N4 H2 0.89(2)
N4 H3 0.83(2)
N3 C4 1.3393(17)
N3 C2 1.3574(16)
N1 C6 1.3609(17)
N1 C2 1.3764(16)
N1 H1 0.89(2)
C6 C5 1.3381(19)
C6 H4 0.92(2)
C5 C4 1.4294(18)
O61 H62 0.826(9)
O61 H61 0.828(10)
O51 H52 0.831(9)
O51 H51 0.821(10)
O41 H42 0.840(9)
O41 H41 0.836(9)
O31 H32 0.817(9)
O31 H31 0.839(9)
O21 H22 0.839(9)
O21 H21 0.817(9)

loop_
_geom_hbond_atom_site_label_D
_geom_hbond_atom_site_label_H
_geom_hbond_atom_site_label_A
_geom_hbond_distance_DH
_geom_hbond_distance_HA
_geom_hbond_distance_DA
_geom_hbond_angle_DHA
_geom_hbond_site_symmetry_A
N14 H12 O2 0.87(2) 2.02(2) 2.8904(15) 178.2(18) 1_545
N14 H13 O61 0.81(2) 2.13(2) 2.9358(16) 173(2) 2_645
N11 H11 N3 0.91(2) 1.94(2) 2.8449(15) 177.6(18) .
N4 H2 O12 0.89(2) 2.04(2) 2.9198(15) 173.1(18) .
N4 H3 O51 0.83(2) 2.11(2) 2.9281(16) 171(2) 2_745
N1 H1 N13 0.89(2) 1.93(2) 2.8221(15) 175.6(17) 1_565
O61 H62 O31 0.826(9) 1.975(10) 2.7879(15) 168(2) .
O61 H61 O41 0.828(10) 2.095(13) 2.8658(17) 155(3) 1_545
O51 H52 O41 0.831(9) 2.021(10) 2.8369(16) 167(2) .
O41 H42 O12 0.840(9) 1.887(10) 2.7218(15) 173(2) 1_565
O41 H41 O21 0.836(9) 1.966(13) 2.7602(17) 158(2) .
O31 H32 O51 0.817(9) 1.997(9) 2.8077(16) 172(2) .
O31 H31 O41 0.839(9) 2.124(13) 2.9163(16) 157(2) 2_745
O21 H22 O2 0.839(9) 2.037(13) 2.7631(15) 144(2) 2_655
O21 H22 O12 0.839(9) 2.63(2) 3.1345(16) 120.2(17) 4_576
O21 H21 O31 0.817(9) 1.972(10) 2.7615(17) 162(2) 3_776
O51 H51 O31 0.821(10) 2.099(16) 2.8077(16) 144(3) .

loop_
_geom_torsion_atom_site_label_1
_geom_torsion_atom_site_label_2
_geom_torsion_atom_site_label_3
_geom_torsion_atom_site_label_4
_geom_torsion
C12 N11 C16 C15 -0.3(2)
N11 C16 C15 F15 179.80(11)
N11 C16 C15 C14 -0.8(2)
C12 N13 C14 N14 179.57(11)
C12 N13 C14 C15 0.10(19)
C16 C15 C14 N14 -178.49(13)
F15 C15 C14 N14 0.89(19)
C16 C15 C14 N13 1.0(2)
F15 C15 C14 N13 -179.65(11)
C14 N13 C12 O12 179.45(11)
C14 N13 C12 N11 -1.26(19)
C16 N11 C12 O12 -179.29(12)
C16 N11 C12 N13 1.40(19)
C2 N1 C6 C5 -0.4(2)
N1 C6 C5 F5 178.23(11)
N1 C6 C5 C4 -0.9(2)
C2 N3 C4 N4 179.42(11)
C2 N3 C4 C5 -0.60(19)
C6 C5 C4 N4 -178.61(13)
F5 C5 C4 N4 2.22(19)
C6 C5 C4 N3 1.41(19)
F5 C5 C4 N3 -177.76(11)
C4 N3 C2 O2 -179.79(11)
C4 N3 C2 N1 -0.64(19)
C6 N1 C2 O2 -179.66(12)
C6 N1 C2 N3 1.17(19)
